data_7232878
loop_
_publ_author_name
'Connor, Lauren E.'
'Vassileiou, Antony D.'
'Halbert, Gavin W.'
'Johnston, Blair F.'
'Oswald, Iain D. H.'

_publ_section_title
;
 Structural investigation and compression of a co-crystal of indomethacin
 and saccharin
;
_journal_issue 30
_journal_name_full CrystEngComm
_journal_page_first 4465
_journal_paper_doi 10.1039/C9CE00838A
_journal_volume 21
_journal_year 2019
_chemical_formula_moiety 'C19 H16 Cl N O4, C7 H5 N O3 S'
_chemical_formula_sum 'C26 H21 Cl N2 O7 S'
_chemical_formula_weight 540.96
_chemical_name_systematic
'?1-(4-Chlorobenzoyl)-5-methoxy-2-methyl-1H-indole-3-acetic acid 1,2-benzisothiazol-3(2H)-one 1,1-dioxide'
_space_group_crystal_system triclinic
_space_group_IT_number 2
_space_group_name_Hall '-P 1'
_space_group_name_H-M_alt 'P -1'
_symmetry_space_group_name_Hall '-P 1'
_symmetry_space_group_name_H-M 'P -1'
_atom_sites_solution_hydrogens geom
_audit_creation_date 2019-02-20
_audit_creation_method
;
Olex2 1.2
(compiled 2018.05.29 svn.r3508 for OlexSys, GUI svn.r5506)
;
_audit_update_record
;
2019-06-10 deposited with the CCDC.    2019-06-11 downloaded from the CCDC.
;
_cell_angle_alpha 77.764(8)
_cell_angle_beta 84.858(6)
_cell_angle_gamma 81.297(8)
_cell_formula_units_Z 2
_cell_length_a 6.7888(3)
_cell_length_b 9.6045(11)
_cell_length_c 16.3703(16)
_cell_measurement_reflns_used 1371
_cell_measurement_temperature 297
_cell_measurement_theta_max 22.422
_cell_measurement_theta_min 3.227
_cell_volume 1029.30(17)
_computing_cell_refinement 'SAINT v8.34A (Bruker, 2013)'
_computing_data_reduction 'SAINT v8.34A (Bruker, 2013)'
_computing_molecular_graphics 'Olex2 (Dolomanov et al., 2009)'
_computing_publication_material 'Olex2 (Dolomanov et al., 2009)'
_computing_structure_refinement 'XL (Sheldrick, 2008)'
_diffrn_ambient_temperature 297.0
_diffrn_detector 'Bruker APEX2 area detector'
_diffrn_detector_area_resol_mean 7.9
_diffrn_detector_type 'CCD area detector'
_diffrn_measured_fraction_theta_full 0.314
_diffrn_measured_fraction_theta_max 0.314
_diffrn_measurement_device 'three-circle diffractometer'
_diffrn_measurement_device_type 'Bruker SMART APEX2 area detector'
_diffrn_measurement_method '\w scans'
_diffrn_radiation_monochromator 'mirror optics'
_diffrn_radiation_probe x-ray
_diffrn_radiation_type MoK\a
_diffrn_radiation_wavelength 0.71073
_diffrn_reflns_av_R_equivalents 0.0496
_diffrn_reflns_av_unetI/netI 0.0410
_diffrn_reflns_Laue_measured_fraction_full 0.314
_diffrn_reflns_Laue_measured_fraction_max 0.314
_diffrn_reflns_limit_h_max 7
_diffrn_reflns_limit_h_min -7
_diffrn_reflns_limit_k_max 7
_diffrn_reflns_limit_k_min -7
_diffrn_reflns_limit_l_max 16
_diffrn_reflns_limit_l_min -16
_diffrn_reflns_number 4793
_diffrn_reflns_point_group_measured_fraction_full 0.314
_diffrn_reflns_point_group_measured_fraction_max 0.314
_diffrn_reflns_theta_full 23.324
_diffrn_reflns_theta_max 23.324
_diffrn_reflns_theta_min 3.041
_diffrn_source 'microfocus sealed X-ray tube'
_diffrn_source_type 'Incoatec I\ms'
_diffrn_standards_number 0
_exptl_absorpt_coefficient_mu 0.348
_exptl_absorpt_correction_T_max 0.7449
_exptl_absorpt_correction_T_min 0.6777
_exptl_absorpt_correction_type multi-scan
_exptl_absorpt_process_details
'SADABS-2014/5 (Bruker,2014/5) was used for absorption correction. wR2(int) was 0.0729 before and 0.0488 after correction. The Ratio of minimum to maximum transmission is 0.9098. The \l/2 correction factor is Not present.'
_exptl_crystal_colour 'clear colourless'
_exptl_crystal_colour_lustre clear
_exptl_crystal_colour_primary colourless
_exptl_crystal_density_diffrn 1.745
_exptl_crystal_description plate
_exptl_crystal_F_000 560
_exptl_crystal_recrystallization_method
'Recrystallised from a 1:1 molar ratio of indomethacin and saccharin from ethyl acetate'
_exptl_crystal_size_max 0.25
_exptl_crystal_size_mid 0.05
_exptl_crystal_size_min 0.04
_refine_diff_density_max 0.272
_refine_diff_density_min -0.239
_refine_diff_density_rms 0.056
_refine_ls_extinction_method none
_refine_ls_goodness_of_fit_ref 1.090
_refine_ls_hydrogen_treatment constr
_refine_ls_matrix_type full
_refine_ls_number_parameters 126
_refine_ls_number_reflns 941
_refine_ls_number_restraints 24
_refine_ls_restrained_S_all 1.088
_refine_ls_R_factor_all 0.0839
_refine_ls_R_factor_gt 0.0639
_refine_ls_shift/su_max 0.000
_refine_ls_shift/su_mean 0.000
_refine_ls_structure_factor_coef Fsqd
_refine_ls_weighting_details 'w=1/[\s^2^(Fo^2^)+(0.0584P)^2^+5.4456P] where P=(Fo^2^+2Fc^2^)/3'
_refine_ls_weighting_scheme calc
_refine_ls_wR_factor_gt 0.1519
_refine_ls_wR_factor_ref 0.1627
_reflns_Friedel_coverage 0.000
_reflns_number_gt 747
_reflns_number_total 941
_reflns_threshold_expression 'I > 2\s(I)'
_cod_data_source_file c9ce00838a2.cif
_cod_data_source_block insa_3p33GPa
_cod_depositor_comments 'Adding full bibliography for 7232876--7232882.cif.'
_cod_database_code 7232878
_shelx_shelxl_version_number 2014/7
_shelx_space_group_comment
;
The symmetry employed for this shelxl refinement is uniquely defined
by the following loop, which should always be used as a source of
symmetry information in preference to the above space-group names.
They are only intended as comments.
;
_shelx_estimated_absorpt_t_max 0.986
_shelx_estimated_absorpt_t_min 0.918
_olex2_refinement_description
;
1. Fixed Uiso
 At 1.2 times of:
  All C(H) groups, All C(H,H) groups, All N(H) groups
 At 1.5 times of:
  All C(H,H,H) groups, All O(H) groups
2. Restrained distances
 C2-Cl1
 0.011 with sigma of 1.742
 C5-C8
 0.011 with sigma of 1.495
 O9-C8
 0.013 with sigma of 1.217
 C8-N10
 0.021 with sigma of 1.413
 C11-N10
 0.018 with sigma of 1.398
 C25-N10
 0.015 with sigma of 1.415
 C12-C11
 0.01 with sigma of 1.491
 C11-C13
 0.007 with sigma of 1.355
 C14-C13
 0.009 with sigma of 1.502
 C18-C13
 0.015 with sigma of 1.437
 C14-C15
 0.008 with sigma of 1.506
 O16-C15
 0.023 with sigma of 1.307
 O17-C15
 0.021 with sigma of 1.213
 C19-C18
 0.012 with sigma of 1.395
 C18-C25
 0.01 with sigma of 1.406
 O21-C20
 0.011 with sigma of 1.369
 O21-C22
 0.015 with sigma of 1.425
 C27-N26
 0.013 with sigma of 1.374
 S35-N26
 0.015 with sigma of 1.654
 O28-C27
 0.011 with sigma of 1.228
 C29-C27
 0.012 with sigma of 1.483
 C34-S35
 0.008 with sigma of 1.753
 O36-S35
 0.007 with sigma of 1.431
 O37-S35
 0.007 with sigma of 1.431
3.a Secondary CH2 refined with riding coordinates:
 C14(H14a,H14b)
3.b Aromatic/amide H refined with riding coordinates:
 C4(H4), C6(H6), C7(H7), C3(H3), C23(H23), C24(H24), C19(H19), N26(H26),
 C30(H30), C31(H31), C32(H32), C33(H33)
3.c Fitted hexagon refined as free rotating group:
 C4(C5,C6,C7,C2,C3), C23(C24,C25,C18,C19,C20), C34(C29,C30,C31,C32,C33)
3.d Idealised Me refined as rotating group:
 C12(H12a,H12b,H12c), C22(H22a,H22b,H22c)
3.e Idealised tetrahedral OH refined as rotating group:
 O16(H16)
;
_olex2_submission_special_instructions 'No special instructions were received'

loop_
_space_group_symop_operation_xyz
'x, y, z'
'-x, -y, -z'

loop_
_atom_site_label
_atom_site_type_symbol
_atom_site_fract_x
_atom_site_fract_y
_atom_site_fract_z
_atom_site_U_iso_or_equiv
_atom_site_adp_type
_atom_site_occupancy
_atom_site_site_symmetry_order
_atom_site_calc_flag
_atom_site_refinement_flags_posn
Cl1 Cl 0.2696(4) 0.5861(7) 0.3632(2) 0.060(5) Uani 1 1 d D
C4 C 0.1855(8) 0.8043(11) 0.5451(5) 0.019(2) Uiso 1 1 d .
H4 H 0.1581 0.9001 0.5502 0.023 Uiso 1 1 calc R
C5 C 0.2095(8) 0.6962(12) 0.6163(4) 0.019(2) Uiso 1 1 d DG
C6 C 0.2504(8) 0.5531(11) 0.6087(4) 0.032(3) Uiso 1 1 d G
H6 H 0.2664 0.4807 0.6563 0.038 Uiso 1 1 calc R
C7 C 0.2673(9) 0.5181(11) 0.5300(5) 0.042(3) Uiso 1 1 d G
H7 H 0.2946 0.4224 0.5249 0.050 Uiso 1 1 calc R
C2 C 0.2432(8) 0.6263(12) 0.4588(4) 0.023(2) Uiso 1 1 d DG
C3 C 0.2024(8) 0.7694(12) 0.4664(4) 0.019(2) Uiso 1 1 d G
H3 H 0.1863 0.8417 0.4188 0.023 Uiso 1 1 calc R
C8 C 0.2023(14) 0.730(2) 0.7010(8) 0.017(2) Uiso 1 1 d D
O9 O 0.3305(9) 0.6636(15) 0.7494(6) 0.0267(17) Uiso 1 1 d D
N10 N 0.0567(13) 0.8311(19) 0.7206(7) 0.019(2) Uiso 1 1 d D
C11 C 0.0606(15) 0.911(2) 0.7850(9) 0.022(2) Uiso 1 1 d D
C12 C 0.2364(14) 0.895(2) 0.8347(9) 0.018(2) Uiso 1 1 d D
H12A H 0.2115 0.8365 0.8890 0.027 Uiso 1 1 calc GR
H12B H 0.2617 0.9874 0.8407 0.027 Uiso 1 1 calc GR
H12C H 0.3504 0.8487 0.8067 0.027 Uiso 1 1 calc GR
C13 C -0.1077(16) 1.003(3) 0.7855(11) 0.024(3) Uiso 1 1 d D
C14 C -0.1635(16) 1.096(3) 0.8412(11) 0.018(3) Uiso 1 1 d D
H14A H -0.2201 1.1885 0.8091 0.022 Uiso 1 1 calc R
H14B H -0.0431 1.1115 0.8639 0.022 Uiso 1 1 calc R
C15 C -0.3103(16) 1.052(3) 0.9140(10) 0.022(3) Uiso 1 1 d D
O16 O -0.3448(12) 1.1338(19) 0.9706(8) 0.038(2) Uiso 1 1 d D
H16 H -0.4342 1.1060 1.0044 0.057 Uiso 1 1 calc GR
O17 O -0.3931(10) 0.9447(14) 0.9147(6) 0.0277(17) Uiso 1 1 d D
O21 O -0.6899(12) 1.0743(17) 0.6083(7) 0.031(2) Uiso 1 1 d D
C22 C -0.7801(19) 1.196(3) 0.6474(11) 0.035(3) Uiso 1 1 d D
H22A H -0.8943 1.2464 0.6179 0.052 Uiso 1 1 calc GR
H22B H -0.6838 1.2611 0.6448 0.052 Uiso 1 1 calc GR
H22C H -0.8206 1.1611 0.7048 0.052 Uiso 1 1 calc GR
C23 C -0.4106(9) 0.9010(10) 0.6000(4) 0.021(2) Uiso 1 1 d .
H23 H -0.4703 0.8734 0.5581 0.025 Uiso 1 1 calc R
C24 C -0.2222(9) 0.8342(9) 0.6236(4) 0.026(2) Uiso 1 1 d G
H24 H -0.1559 0.7619 0.5975 0.032 Uiso 1 1 calc R
C25 C -0.1330(7) 0.8755(9) 0.6862(4) 0.014(2) Uiso 1 1 d DG
C18 C -0.2321(9) 0.9837(10) 0.7252(4) 0.016(2) Uiso 1 1 d DG
C19 C -0.4205(9) 1.0505(9) 0.7016(4) 0.023(2) Uiso 1 1 d DG
H19 H -0.4869 1.1228 0.7277 0.027 Uiso 1 1 calc R
C20 C -0.5098(7) 1.0092(10) 0.6390(4) 0.020(2) Uiso 1 1 d DG
N26 N 0.6254(13) 0.581(2) 0.0712(9) 0.024(2) Uiso 1 1 d D
H26 H 0.5092 0.6061 0.0515 0.029 Uiso 1 1 calc R
C27 C 0.7500(19) 0.465(3) 0.0548(12) 0.023(3) Uiso 1 1 d D
O28 O 0.7167(13) 0.3857(19) 0.0103(7) 0.0271(19) Uiso 1 1 d D
C34 C 0.9253(6) 0.5466(9) 0.1475(5) 0.016(2) Uiso 1 1 d D
C29 C 0.9347(6) 0.4439(10) 0.0983(4) 0.018(2) Uiso 1 1 d DG
C30 C 1.1012(8) 0.3400(9) 0.0984(4) 0.024(2) Uiso 1 1 d G
H30 H 1.1075 0.2713 0.0655 0.029 Uiso 1 1 calc R
C31 C 1.2582(6) 0.3387(9) 0.1476(5) 0.021(2) Uiso 1 1 d G
H31 H 1.3696 0.2692 0.1476 0.025 Uiso 1 1 calc R
C32 C 1.2488(6) 0.4413(10) 0.1968(4) 0.017(2) Uiso 1 1 d G
H32 H 1.3539 0.4405 0.2297 0.021 Uiso 1 1 calc R
C33 C 1.0823(8) 0.5453(9) 0.1968(4) 0.024(2) Uiso 1 1 d G
H33 H 1.0760 0.6139 0.2297 0.029 Uiso 1 1 calc R
S35 S 0.7132(4) 0.6706(6) 0.1313(2) 0.031(5) Uani 1 1 d D
O36 O 0.7652(10) 0.8013(14) 0.0821(6) 0.0304(17) Uiso 1 1 d D
O37 O 0.5848(10) 0.6747(14) 0.2060(6) 0.0349(19) Uiso 1 1 d D

loop_
_atom_site_aniso_label
_atom_site_aniso_U_11
_atom_site_aniso_U_22
_atom_site_aniso_U_33
_atom_site_aniso_U_23
_atom_site_aniso_U_13
_atom_site_aniso_U_12
Cl1 0.0552(19) 0.094(10) 0.028(4) -0.004(6) -0.015(2) -0.006(4)
S35 0.0271(15) 0.038(9) 0.029(3) -0.002(6) -0.016(2) -0.010(3)

loop_
_atom_type_symbol
_atom_type_description
_atom_type_scat_dispersion_real
_atom_type_scat_dispersion_imag
_atom_type_scat_source
C C 0.0033 0.0016 'International Tables Vol C Tables 4.2.6.8 and 6.1.1.4'
H H 0.0000 0.0000 'International Tables Vol C Tables 4.2.6.8 and 6.1.1.4'
Cl Cl 0.1484 0.1585 'International Tables Vol C Tables 4.2.6.8 and 6.1.1.4'
N N 0.0061 0.0033 'International Tables Vol C Tables 4.2.6.8 and 6.1.1.4'
O O 0.0106 0.0060 'International Tables Vol C Tables 4.2.6.8 and 6.1.1.4'
S S 0.1246 0.1234 'International Tables Vol C Tables 4.2.6.8 and 6.1.1.4'

loop_
_geom_angle_atom_site_label_1
_geom_angle_atom_site_label_2
_geom_angle_atom_site_label_3
_geom_angle
C5 C4 H4 120.0
C5 C4 C3 120.0
C3 C4 H4 120.0
C4 C5 C6 120.0
C4 C5 C8 121.3(8)
C6 C5 C8 118.6(8)
C5 C6 H6 120.0
C7 C6 C5 120.0
C7 C6 H6 120.0
C6 C7 H7 120.0
C2 C7 C6 120.0
C2 C7 H7 120.0
C7 C2 Cl1 120.5(5)
C3 C2 Cl1 119.4(5)
C3 C2 C7 120.0
C4 C3 H3 120.0
C2 C3 C4 120.0
C2 C3 H3 120.0
O9 C8 C5 118.0(17)
O9 C8 N10 124.0(18)
N10 C8 C5 118.0(8)
C8 N10 C11 125.6(9)
C8 N10 C25 128.2(16)
C25 N10 C11 106.2(15)
N10 C11 C12 121.8(19)
C13 C11 N10 108.8(13)
C13 C11 C12 129(2)
C11 C12 H12A 109.5
C11 C12 H12B 109.5
C11 C12 H12C 109.5
H12A C12 H12B 109.5
H12A C12 H12C 109.5
H12B C12 H12C 109.5
C11 C13 C14 126.2(14)
C11 C13 C18 109(2)
C14 C13 C18 124.1(15)
C13 C14 H14A 107.8
C13 C14 H14B 107.8
C13 C14 C15 118(2)
H14A C14 H14B 107.1
C15 C14 H14A 107.8
C15 C14 H14B 107.8
O16 C15 C14 117.1(19)
O17 C15 C14 118(2)
O17 C15 O16 125.0(13)
C15 O16 H16 109.5
C20 O21 C22 113.3(13)
O21 C22 H22A 109.5
O21 C22 H22B 109.5
O21 C22 H22C 109.5
H22A C22 H22B 109.5
H22A C22 H22C 109.5
H22B C22 H22C 109.5
C24 C23 H23 120.0
C24 C23 C20 120.0
C20 C23 H23 120.0
C23 C24 H24 120.0
C25 C24 C23 120.0
C25 C24 H24 120.0
C24 C25 N10 132.3(10)
C18 C25 N10 107.6(10)
C18 C25 C24 120.0
C25 C18 C13 107.8(13)
C25 C18 C19 120.0
C19 C18 C13 132.2(13)
C18 C19 H19 120.0
C20 C19 C18 120.0
C20 C19 H19 120.0
O21 C20 C23 115.8(10)
O21 C20 C19 124.1(10)
C19 C20 C23 120.0
C27 N26 H26 122.6
C27 N26 S35 114.8(11)
S35 N26 H26 122.6
N26 C27 C29 111(3)
O28 C27 N26 125.7(11)
O28 C27 C29 123(3)
C29 C34 C33 120.0
C29 C34 S35 111.3(5)
C33 C34 S35 128.5(5)
C34 C29 C27 109.6(16)
C30 C29 C27 130.4(16)
C30 C29 C34 120.0
C29 C30 H30 120.0
C31 C30 C29 120.0
C31 C30 H30 120.0
C30 C31 H31 120.0
C32 C31 C30 120.0
C32 C31 H31 120.0
C31 C32 H32 120.0
C31 C32 C33 120.0
C33 C32 H32 120.0
C34 C33 H33 120.0
C32 C33 C34 120.0
C32 C33 H33 120.0
N26 S35 C34 92.4(8)
O36 S35 N26 109.0(6)
O36 S35 C34 109.4(4)
O36 S35 O37 119.0(9)
O37 S35 N26 110.5(6)
O37 S35 C34 113.3(4)

loop_
_geom_bond_atom_site_label_1
_geom_bond_atom_site_label_2
_geom_bond_distance
Cl1 C2 1.678(10)
C4 H4 0.9300
C4 C5 1.3900
C4 C3 1.3900
C5 C6 1.3900
C5 C8 1.49(2)
C6 H6 0.9300
C6 C7 1.3900
C7 H7 0.9300
C7 C2 1.3900
C2 C3 1.3900
C3 H3 0.9300
C8 O9 1.239(10)
C8 N10 1.34(3)
N10 C11 1.44(3)
N10 C25 1.421(8)
C11 C12 1.473(13)
C11 C13 1.33(3)
C12 H12A 0.9600
C12 H12B 0.9600
C12 H12C 0.9600
C13 C14 1.40(4)
C13 C18 1.413(19)
C14 H14A 0.9700
C14 H14B 0.9700
C14 C15 1.514(19)
C15 O16 1.32(3)
C15 O17 1.25(2)
O16 H16 0.8200
O21 C22 1.48(4)
O21 C20 1.372(9)
C22 H22A 0.9600
C22 H22B 0.9600
C22 H22C 0.9600
C23 H23 0.9300
C23 C24 1.3900
C23 C20 1.3900
C24 H24 0.9300
C24 C25 1.3900
C25 C18 1.3900
C18 C19 1.3900
C19 H19 0.9300
C19 C20 1.3900
N26 H26 0.8600
N26 C27 1.35(5)
N26 S35 1.64(2)
C27 O28 1.22(4)
C27 C29 1.464(12)
C34 C29 1.3900
C34 C33 1.3900
C34 S35 1.725(7)
C29 C30 1.3900
C30 H30 0.9300
C30 C31 1.3900
C31 H31 0.9300
C31 C32 1.3900
C32 H32 0.9300
C32 C33 1.3900
C33 H33 0.9300
S35 O36 1.415(9)
S35 O37 1.440(12)

loop_
_geom_hbond_atom_site_label_D
_geom_hbond_atom_site_label_H
_geom_hbond_atom_site_label_A
_geom_hbond_distance_DH
_geom_hbond_distance_HA
_geom_hbond_distance_DA
_geom_hbond_angle_DHA
_geom_hbond_site_symmetry_A
C12 H12C O9 0.96 2.21 2.83(2) 121.6 .
O16 H16 O17 0.82 1.73 2.543(10) 172.4 2_477
N26 H26 O28 0.86 1.89 2.725(11) 161.9 2_665
